data_7234018
loop_
_publ_author_name
'Wang, Jia-Yin'
'Shi, Yang'
'Tao, Dong-Liang'
'Bo, Qi-Bing'

_publ_section_title
;
 Series of 3D lanthanide MOFs derived from saddle-like alicyclic
 tetracarboxylate ligands: synthesis, characterization and
 structure--photoluminescence correlations
;
_journal_issue 43
_journal_name_full CrystEngComm
_journal_page_first 6591
_journal_paper_doi 10.1039/C9CE01337G
_journal_volume 21
_journal_year 2019
_chemical_formula_moiety 'C8 H7 Nd O9'
_chemical_formula_sum 'C8 H7 Nd O9'
_chemical_formula_weight 391.38
_space_group_crystal_system triclinic
_space_group_IT_number 2
_space_group_name_Hall '-P 1'
_space_group_name_H-M_alt 'P -1'
_symmetry_space_group_name_Hall '-P 1'
_symmetry_space_group_name_H-M 'P -1'
_atom_sites_solution_hydrogens mixed
_atom_sites_solution_primary direct
_audit_creation_date 2018-09-26
_audit_creation_method
;
Olex2 1.2-alpha
(compiled 2016.11.07 svn.r3352 for OlexSys, GUI svn.r5261)
;
_audit_update_record
;
2019-08-19 deposited with the CCDC.    2019-09-20 downloaded from the CCDC.
;
_cell_angle_alpha 67.362(5)
_cell_angle_beta 86.126(4)
_cell_angle_gamma 82.729(4)
_cell_formula_units_Z 2
_cell_length_a 7.0897(3)
_cell_length_b 8.0981(5)
_cell_length_c 9.2634(5)
_cell_measurement_reflns_used 6403
_cell_measurement_temperature 293(2)
_cell_measurement_theta_max 28.6930
_cell_measurement_theta_min 3.7750
_cell_volume 486.81(5)
_computing_cell_refinement
;
CrysAlisPro, Agilent Technologies,
Version 1.171.37.35 (release 13-08-2014 CrysAlis171 .NET)
(compiled Aug 13 2014,18:06:01)
;
_computing_data_collection
;
CrysAlisPro, Agilent Technologies,
Version 1.171.37.35 (release 13-08-2014 CrysAlis171 .NET)
(compiled Aug 13 2014,18:06:01)
;
_computing_data_reduction
;
CrysAlisPro, Agilent Technologies,
Version 1.171.37.35 (release 13-08-2014 CrysAlis171 .NET)
(compiled Aug 13 2014,18:06:01)
;
_computing_molecular_graphics 'Olex2 (Dolomanov et al., 2009)'
_computing_publication_material 'Olex2 (Dolomanov et al., 2009)'
_computing_structure_refinement 'ShelXL (Sheldrick, 2015)'
_computing_structure_solution 'SIR2004 (Burla et al., 2007)'
_diffrn_ambient_temperature 293.15
_diffrn_detector 'CCD plate'
_diffrn_detector_area_resol_mean 16.0355
_diffrn_detector_type Eos
_diffrn_measured_fraction_theta_full 0.997
_diffrn_measured_fraction_theta_max 0.998
_diffrn_measurement_details
;
#__ type_ start__ end____ width___ exp.time_
  1 omega   -1.00   83.00   1.0000    2.3600
omega____ theta____ kappa____ phi______ frames
    -       15.7007   57.0000   30.0000 84

#__ type_ start__ end____ width___ exp.time_
  2 omega   -3.00   85.00   1.0000    2.3600
omega____ theta____ kappa____ phi______ frames
    -       15.7007   37.0000  120.0000 88

#__ type_ start__ end____ width___ exp.time_
  3 omega   -3.00   85.00   1.0000    2.3600
omega____ theta____ kappa____ phi______ frames
    -       15.7007   37.0000    0.0000 88

#__ type_ start__ end____ width___ exp.time_
  4 omega  -52.00   32.00   1.0000    2.3600
omega____ theta____ kappa____ phi______ frames
    -       15.7007  -57.0000   60.0000 84

#__ type_ start__ end____ width___ exp.time_
  5 omega   35.00   88.00   1.0000    2.3600
omega____ theta____ kappa____ phi______ frames
    -       15.7007  178.0000  -30.0000 53

#__ type_ start__ end____ width___ exp.time_
  6 omega  -54.00   35.00   1.0000    2.3600
omega____ theta____ kappa____ phi______ frames
    -       15.7007  -37.0000  -60.0000 89

#__ type_ start__ end____ width___ exp.time_
  7 omega  -11.00   83.00   1.0000    2.3600
omega____ theta____ kappa____ phi______ frames
    -       15.7007   77.0000 -150.0000 94

#__ type_ start__ end____ width___ exp.time_
  8 omega  -25.00   55.00   1.0000    2.3600
omega____ theta____ kappa____ phi______ frames
    -       15.7007  -99.0000 -180.0000 80

#__ type_ start__ end____ width___ exp.time_
  9 omega  -25.00   22.00   1.0000    2.3600
omega____ theta____ kappa____ phi______ frames
    -      -16.8725  -99.0000   90.0000 47

#__ type_ start__ end____ width___ exp.time_
 10 omega  -73.00  -22.00   1.0000    2.3600
omega____ theta____ kappa____ phi______ frames
    -      -16.8725  129.0000  -19.1850 51

#__ type_ start__ end____ width___ exp.time_
 11 omega  -73.00  -22.00   1.0000    2.3600
omega____ theta____ kappa____ phi______ frames
    -      -16.8725  129.0000 -158.6132 51

#__ type_ start__ end____ width___ exp.time_
 12 omega  -54.00    7.00   1.0000    2.3600
omega____ theta____ kappa____ phi______ frames
    -       15.7007    0.0000 -150.0000 61

#__ type_ start__ end____ width___ exp.time_
 13 omega   -3.00   85.00   1.0000    2.3600
omega____ theta____ kappa____ phi______ frames
    -       15.7007   37.0000  -90.0000 88

#__ type_ start__ end____ width___ exp.time_
 14 omega  -54.00   85.00   1.0000    2.3600
omega____ theta____ kappa____ phi______ frames
    -       15.7007    0.0000 -180.0000 139

#__ type_ start__ end____ width___ exp.time_
 15 omega  -72.00  -21.00   1.0000    2.3600
omega____ theta____ kappa____ phi______ frames
    -      -16.8725  128.0000   35.7514 51

#__ type_ start__ end____ width___ exp.time_
 16 omega  -71.00  -19.00   1.0000    2.3600
omega____ theta____ kappa____ phi______ frames
    -      -16.8725  126.0000  -89.6809 52
;
_diffrn_measurement_device 'four-circle diffractometer'
_diffrn_measurement_device_type 'Xcalibur, Eos, Gemini'
_diffrn_measurement_method '\w scans'
_diffrn_orient_matrix_UB_11 -0.0536315000
_diffrn_orient_matrix_UB_12 0.0752543000
_diffrn_orient_matrix_UB_13 -0.0548311000
_diffrn_orient_matrix_UB_21 -0.0398445000
_diffrn_orient_matrix_UB_22 -0.0580753000
_diffrn_orient_matrix_UB_23 -0.0276953000
_diffrn_orient_matrix_UB_31 -0.0755824000
_diffrn_orient_matrix_UB_32 -0.0088680000
_diffrn_orient_matrix_UB_33 0.0557863000
_diffrn_radiation_monochromator graphite
_diffrn_radiation_probe x-ray
_diffrn_radiation_type MoK\a
_diffrn_radiation_wavelength 0.71073
_diffrn_reflns_av_R_equivalents 0.0423
_diffrn_reflns_av_unetI/netI 0.0280
_diffrn_reflns_Laue_measured_fraction_full 0.997
_diffrn_reflns_Laue_measured_fraction_max 0.998
_diffrn_reflns_limit_h_max 8
_diffrn_reflns_limit_h_min -8
_diffrn_reflns_limit_k_max 10
_diffrn_reflns_limit_k_min -10
_diffrn_reflns_limit_l_max 11
_diffrn_reflns_limit_l_min -11
_diffrn_reflns_number 11929
_diffrn_reflns_point_group_measured_fraction_full 0.997
_diffrn_reflns_point_group_measured_fraction_max 0.998
_diffrn_reflns_theta_full 25.242
_diffrn_reflns_theta_max 26.362
_diffrn_reflns_theta_min 3.714
_diffrn_source 'Enhance (Mo) X-ray Source'
_exptl_absorpt_coefficient_mu 5.377
_exptl_absorpt_correction_T_max 1.00000
_exptl_absorpt_correction_T_min 0.47620
_exptl_absorpt_correction_type multi-scan
_exptl_absorpt_process_details
;
CrysAlisPro, Agilent Technologies,
Version 1.171.37.35 (release 13-08-2014 CrysAlis171 .NET)
(compiled Aug 13 2014,18:06:01)
Empirical absorption correction using spherical harmonics,
 implemented in SCALE3 ABSPACK scaling algorithm.
;
_exptl_crystal_density_diffrn 2.670
_exptl_crystal_description block
_exptl_crystal_F_000 374
_exptl_crystal_size_max 0.44
_exptl_crystal_size_mid 0.14
_exptl_crystal_size_min 0.12
_refine_diff_density_max 0.571
_refine_diff_density_min -0.665
_refine_diff_density_rms 0.113
_refine_ls_extinction_method none
_refine_ls_goodness_of_fit_ref 1.102
_refine_ls_hydrogen_treatment constr
_refine_ls_matrix_type full
_refine_ls_number_parameters 165
_refine_ls_number_reflns 1980
_refine_ls_number_restraints 0
_refine_ls_restrained_S_all 1.102
_refine_ls_R_factor_all 0.0197
_refine_ls_R_factor_gt 0.0178
_refine_ls_shift/su_max 0.001
_refine_ls_shift/su_mean 0.000
_refine_ls_structure_factor_coef Fsqd
_refine_ls_weighting_details
;
 w=1/[\s^2^(Fo^2^)+(0.0173P)^2^+0.3392P]
 where P=(Fo^2^+2Fc^2^)/3
;
_refine_ls_weighting_scheme calc
_refine_ls_wR_factor_gt 0.0413
_refine_ls_wR_factor_ref 0.0422
_reflns_Friedel_coverage 0.000
_reflns_number_gt 1883
_reflns_number_total 1980
_reflns_threshold_expression 'I > 2\s(I)'
_cod_data_source_file c9ce01337g2.cif
_cod_data_source_block Nd-Nd
_cod_depositor_comments 'Adding full bibliography for 7234018--7234025.cif.'
_cod_original_cell_volume 486.82(5)
_cod_database_code 7234018
_shelxl_version_number 2013-2
_chemical_oxdiff_formula 'C H O Nd'
_shelx_space_group_comment
;
The symmetry employed for this shelxl refinement is uniquely defined
by the following loop, which should always be used as a source of
symmetry information in preference to the above space-group names.
They are only intended as comments.
;
_shelx_estimated_absorpt_t_max 0.565
_shelx_estimated_absorpt_t_min 0.201
_reflns_odcompleteness_completeness 99.80
_reflns_odcompleteness_iscentric 1
_reflns_odcompleteness_theta 26.32
_olex2_refinement_description
;
1. Fixed Uiso
 At 1.2 times of:
  All C(H) groups
 At 1.5 times of:
  All O(H) groups, All O(H,H) groups
2.a Rotating group:
 O9(H9A,H9B)
2.b Ternary CH refined with riding coordinates:
 C7(H7), C5(H5), C3(H3), C2(H2)
2.c Idealised tetrahedral OH refined as rotating group:
 O6(H6)
;
_olex2_submission_special_instructions 'No special instructions were received'

loop_
_space_group_symop_operation_xyz
'x, y, z'
'-x, -y, -z'

loop_
_atom_site_label
_atom_site_type_symbol
_atom_site_fract_x
_atom_site_fract_y
_atom_site_fract_z
_atom_site_U_iso_or_equiv
_atom_site_adp_type
_atom_site_occupancy
_atom_site_site_symmetry_order
_atom_site_calc_flag
_atom_site_refinement_flags_posn
Nd1 Nd 0.24396(2) 1.00850(2) 0.86537(2) 0.00981(6) Uani 1 1 d .
O3 O 0.6187(3) 0.9046(3) 0.9328(3) 0.0152(5) Uani 1 1 d .
O4 O 0.9267(3) 0.9128(3) 0.8883(3) 0.0148(5) Uani 1 1 d .
O7 O 0.7651(3) 0.2537(3) 0.8949(3) 0.0187(5) Uani 1 1 d .
O8 O 1.0569(3) 0.3088(3) 0.7908(3) 0.0186(5) Uani 1 1 d .
O9 O 0.4594(3) 1.2315(3) 0.7160(3) 0.0246(6) Uani 1 1 d .
H9A H 0.4915 1.2208 0.6281 0.037 Uiso 1 1 d GR
H9B H 0.5609 1.2153 0.7685 0.037 Uiso 1 1 d GR
O1 O 0.3309(3) 0.7757(4) 0.7731(3) 0.0267(6) Uani 1 1 d .
O6 O 1.1421(3) 0.7658(4) 0.4581(3) 0.0262(6) Uani 1 1 d .
H6 H 1.2094 0.7069 0.5333 0.039 Uiso 1 1 calc GR
O5 O 0.8460(3) 0.8838(3) 0.4139(3) 0.0232(6) Uani 1 1 d .
C8 C 0.7689(4) 0.8782(4) 0.8580(4) 0.0112(6) Uani 1 1 d .
O2 O 0.3989(3) 0.5945(4) 0.6459(3) 0.0274(6) Uani 1 1 d .
C4 C 0.8840(4) 0.3546(4) 0.8071(4) 0.0130(6) Uani 1 1 d .
C7 C 0.7487(4) 0.8054(4) 0.7345(4) 0.0115(6) Uani 1 1 d .
H7 H 0.6842 0.8988 0.6439 0.014 Uiso 1 1 calc R
C6 C 0.9695(4) 0.7939(4) 0.5068(4) 0.0145(7) Uani 1 1 d .
C1 C 0.4440(4) 0.6675(4) 0.7338(4) 0.0145(7) Uani 1 1 d .
C5 C 0.9223(4) 0.7055(4) 0.6787(4) 0.0117(6) Uani 1 1 d .
H5 H 1.0329 0.6739 0.7458 0.014 Uiso 1 1 calc R
C3 C 0.8005(4) 0.5449(4) 0.7116(4) 0.0125(6) Uani 1 1 d .
H3 H 0.7538 0.5496 0.6128 0.015 Uiso 1 1 calc R
C2 C 0.6445(4) 0.6325(4) 0.7914(4) 0.0121(6) Uani 1 1 d .
H2 H 0.6479 0.5715 0.9055 0.014 Uiso 1 1 calc R

loop_
_atom_site_aniso_label
_atom_site_aniso_U_11
_atom_site_aniso_U_22
_atom_site_aniso_U_33
_atom_site_aniso_U_23
_atom_site_aniso_U_13
_atom_site_aniso_U_12
Nd1 0.00916(9) 0.01014(10) 0.01108(10) -0.00519(7) 0.00016(6) -0.00089(6)
O3 0.0125(11) 0.0207(13) 0.0171(12) -0.0129(10) 0.0029(9) -0.0014(9)
O4 0.0094(10) 0.0185(13) 0.0190(12) -0.0091(10) -0.0020(9) -0.0031(9)
O7 0.0175(11) 0.0125(12) 0.0218(13) -0.0011(10) 0.0000(10) -0.0045(10)
O8 0.0151(11) 0.0137(12) 0.0242(13) -0.0058(10) 0.0002(10) 0.0033(9)
O9 0.0185(12) 0.0262(15) 0.0247(14) -0.0034(12) 0.0020(10) -0.0082(11)
O1 0.0138(11) 0.0332(16) 0.0462(17) -0.0313(14) -0.0057(11) 0.0068(11)
O6 0.0179(12) 0.0429(17) 0.0170(13) -0.0115(12) 0.0030(10) -0.0022(12)
O5 0.0234(13) 0.0291(15) 0.0117(12) -0.0039(11) -0.0020(10) 0.0041(11)
C8 0.0122(15) 0.0096(16) 0.0112(15) -0.0033(13) -0.0001(12) -0.0011(12)
O2 0.0177(12) 0.0335(16) 0.0428(16) -0.0283(13) -0.0104(11) 0.0053(11)
C4 0.0144(15) 0.0125(17) 0.0138(16) -0.0065(13) -0.0033(12) -0.0009(13)
C7 0.0104(14) 0.0110(16) 0.0133(16) -0.0053(13) 0.0013(12) -0.0007(12)
C6 0.0165(16) 0.0134(17) 0.0169(17) -0.0089(14) 0.0018(14) -0.0041(13)
C1 0.0109(15) 0.0127(17) 0.0211(18) -0.0078(14) 0.0013(13) -0.0021(13)
C5 0.0097(14) 0.0132(17) 0.0135(16) -0.0069(13) 0.0000(12) -0.0006(12)
C3 0.0127(14) 0.0112(16) 0.0143(16) -0.0052(13) -0.0013(12) -0.0019(12)
C2 0.0094(14) 0.0120(16) 0.0143(16) -0.0052(13) -0.0017(12) 0.0017(12)

loop_
_atom_type_symbol
_atom_type_description
_atom_type_scat_dispersion_real
_atom_type_scat_dispersion_imag
_atom_type_scat_source
C C 0.0033 0.0016 'International Tables Vol C Tables 4.2.6.8 and 6.1.1.4'
H H 0.0000 0.0000 'International Tables Vol C Tables 4.2.6.8 and 6.1.1.4'
Nd Nd -0.1943 3.0179 'International Tables Vol C Tables 4.2.6.8 and 6.1.1.4'
O O 0.0106 0.0060 'International Tables Vol C Tables 4.2.6.8 and 6.1.1.4'

loop_
_geom_angle_atom_site_label_1
_geom_angle_atom_site_label_2
_geom_angle_atom_site_label_3
_geom_angle
_geom_angle_site_symmetry_1
_geom_angle_site_symmetry_3
O3 Nd1 Nd1 83.49(5) 2_677 2_577
O3 Nd1 Nd1 133.72(5) . 2_577
O3 Nd1 O3 61.90(8) 2_677 .
O3 Nd1 O4 48.92(6) 2_677 2_677
O3 Nd1 O4 107.10(6) . 2_677
O3 Nd1 C8 24.37(7) 2_677 2_677
O3 Nd1 C8 84.78(7) . 2_677
O4 Nd1 Nd1 40.64(5) 1_455 2_577
O4 Nd1 Nd1 35.13(4) 2_677 2_577
O4 Nd1 O3 146.26(7) 1_455 .
O4 Nd1 O3 123.55(7) 1_455 2_677
O4 Nd1 O4 75.76(7) 1_455 2_677
O4 Nd1 O8 81.64(7) 1_455 1_465
O4 Nd1 O9 146.79(8) 1_455 .
O4 Nd1 O5 78.14(8) 1_455 2_676
O4 Nd1 C8 100.08(8) 1_455 2_677
O4 Nd1 C8 24.61(7) 2_677 2_677
O7 Nd1 Nd1 64.34(5) 2_667 2_577
O7 Nd1 O3 75.38(8) 2_667 2_677
O7 Nd1 O3 77.15(7) 2_667 .
O7 Nd1 O4 73.24(7) 2_667 1_455
O7 Nd1 O4 67.06(7) 2_667 2_677
O7 Nd1 O8 129.70(8) 2_667 1_465
O7 Nd1 O9 139.87(8) 2_667 .
O7 Nd1 O5 140.12(8) 2_667 2_676
O7 Nd1 C8 70.60(8) 2_667 2_677
O8 Nd1 Nd1 68.15(5) 1_465 2_577
O8 Nd1 O3 83.98(8) 1_465 2_677
O8 Nd1 O3 130.79(7) 1_465 .
O8 Nd1 O4 64.83(7) 1_465 2_677
O8 Nd1 O5 70.94(8) 1_465 2_676
O8 Nd1 C8 71.96(8) 1_465 2_677
O9 Nd1 Nd1 137.42(6) . 2_577
O9 Nd1 O3 65.00(8) . .
O9 Nd1 O3 75.42(8) . 2_677
O9 Nd1 O4 110.90(8) . 2_677
O9 Nd1 O8 73.12(8) . 1_465
O9 Nd1 O5 73.49(8) . 2_676
O9 Nd1 C8 92.36(8) . 2_677
O1 Nd1 Nd1 118.73(6) . 2_577
O1 Nd1 O3 133.21(8) . 2_677
O1 Nd1 O3 74.73(7) . .
O1 Nd1 O4 83.91(8) . 1_455
O1 Nd1 O4 144.00(8) . 2_677
O1 Nd1 O7 78.84(9) . 2_667
O1 Nd1 O8 141.23(8) . 1_465
O1 Nd1 O9 102.43(9) . .
O1 Nd1 O5 70.95(9) . 2_676
O1 Nd1 C8 146.32(9) . 2_677
O5 Nd1 Nd1 108.60(5) 2_676 2_577
O5 Nd1 O3 117.45(7) 2_676 .
O5 Nd1 O3 144.48(8) 2_676 2_677
O5 Nd1 O4 131.03(7) 2_676 2_677
O5 Nd1 C8 142.72(8) 2_676 2_677
C8 Nd1 Nd1 59.54(6) 2_677 2_577
Nd1 O3 Nd1 118.10(8) 2_677 .
C8 O3 Nd1 135.90(19) . .
C8 O3 Nd1 100.64(18) . 2_677
Nd1 O4 Nd1 104.24(7) 1_655 2_677
C8 O4 Nd1 163.4(2) . 1_655
C8 O4 Nd1 89.64(17) . 2_677
C4 O7 Nd1 139.7(2) . 2_667
C4 O8 Nd1 131.8(2) . 1_645
Nd1 O9 H9A 110.1 . .
Nd1 O9 H9B 109.9 . .
H9A O9 H9B 108.7 . .
C1 O1 Nd1 155.7(2) . .
C6 O6 H6 109.5 . .
C6 O5 Nd1 143.2(2) . 2_676
O3 C8 Nd1 54.99(15) . 2_677
O3 C8 C7 117.1(3) . .
O4 C8 Nd1 65.74(16) . 2_677
O4 C8 O3 120.5(3) . .
O4 C8 C7 122.4(3) . .
C7 C8 Nd1 170.7(2) . 2_677
O7 C4 C3 114.7(3) . .
O8 C4 O7 126.0(3) . .
O8 C4 C3 119.3(3) . .
C8 C7 H7 110.0 . .
C8 C7 C5 121.0(3) . .
C8 C7 C2 114.2(3) . .
C5 C7 H7 110.0 . .
C5 C7 C2 90.2(2) . .
C2 C7 H7 110.0 . .
O6 C6 C5 118.7(3) . .
O5 C6 O6 120.5(3) . .
O5 C6 C5 120.7(3) . .
O1 C1 C2 117.1(3) . .
O2 C1 O1 123.0(3) . .
O2 C1 C2 119.8(3) . .
C7 C5 H5 113.7 . .
C7 C5 C3 88.5(2) . .
C6 C5 C7 113.7(3) . .
C6 C5 H5 113.7 . .
C6 C5 C3 111.3(2) . .
C3 C5 H5 113.7 . .
C4 C3 C5 119.4(3) . .
C4 C3 H3 109.6 . .
C4 C3 C2 117.0(3) . .
C5 C3 H3 109.6 . .
C2 C3 C5 90.2(2) . .
C2 C3 H3 109.6 . .
C7 C2 H2 111.2 . .
C1 C2 C7 113.1(3) . .
C1 C2 C3 118.8(3) . .
C1 C2 H2 111.2 . .
C3 C2 C7 89.7(2) . .
C3 C2 H2 111.2 . .

loop_
_geom_bond_atom_site_label_1
_geom_bond_atom_site_label_2
_geom_bond_distance
_geom_bond_site_symmetry_2
Nd1 Nd1 4.1105(4) 2_577
Nd1 O3 2.524(2) 2_677
Nd1 O3 2.722(2) .
Nd1 O4 2.762(2) 2_677
Nd1 O4 2.440(2) 1_455
Nd1 O7 2.415(2) 2_667
Nd1 O8 2.483(2) 1_465
Nd1 O9 2.449(2) .
Nd1 O1 2.354(2) .
Nd1 O5 2.491(2) 2_676
Nd1 C8 3.029(3) 2_677
O3 Nd1 2.524(2) 2_677
O3 C8 1.272(4) .
O4 Nd1 2.440(2) 1_655
O4 Nd1 2.762(2) 2_677
O4 C8 1.262(4) .
O7 Nd1 2.415(2) 2_667
O7 C4 1.269(4) .
O8 Nd1 2.483(2) 1_645
O8 C4 1.251(4) .
O9 H9A 0.8644 .
O9 H9B 0.8640 .
O1 C1 1.253(4) .
O6 H6 0.8200 .
O6 C6 1.299(4) .
O5 Nd1 2.491(2) 2_676
O5 C6 1.223(4) .
C8 Nd1 3.029(3) 2_677
C8 C7 1.497(4) .
O2 C1 1.253(4) .
C4 C3 1.516(4) .
C7 H7 0.9800 .
C7 C5 1.556(4) .
C7 C2 1.557(4) .
C6 C5 1.507(4) .
C1 C2 1.506(4) .
C5 H5 0.9800 .
C5 C3 1.573(4) .
C3 H3 0.9800 .
C3 C2 1.539(4) .
C2 H2 0.9800 .

loop_
_geom_torsion_atom_site_label_1
_geom_torsion_atom_site_label_2
_geom_torsion_atom_site_label_3
_geom_torsion_atom_site_label_4
_geom_torsion
_geom_torsion_site_symmetry_1
_geom_torsion_site_symmetry_4
Nd1 O3 C8 Nd1 151.9(3) . 2_677
Nd1 O3 C8 O4 -5.8(3) 2_677 .
Nd1 O3 C8 O4 146.1(2) . .
Nd1 O3 C8 C7 174.2(2) 2_677 .
Nd1 O3 C8 C7 -33.8(4) . .
Nd1 O4 C8 Nd1 -147.3(7) 1_655 2_677
Nd1 O4 C8 O3 -142.1(6) 1_655 .
Nd1 O4 C8 O3 5.3(3) 2_677 .
Nd1 O4 C8 C7 -174.8(3) 2_677 .
Nd1 O4 C8 C7 37.8(9) 1_655 .
Nd1 O7 C4 O8 28.5(5) 2_667 .
Nd1 O7 C4 C3 -153.8(2) 2_667 .
Nd1 O8 C4 O7 14.3(5) 1_645 .
Nd1 O8 C4 C3 -163.4(2) 1_645 .
Nd1 O1 C1 O2 -159.0(4) . .
Nd1 O1 C1 C2 18.3(8) . .
Nd1 O5 C6 O6 22.7(6) 2_676 .
Nd1 O5 C6 C5 -154.0(3) 2_676 .
O3 C8 C7 C5 -157.9(3) . .
O3 C8 C7 C2 -52.0(4) . .
O4 C8 C7 C5 22.1(5) . .
O4 C8 C7 C2 128.1(3) . .
O7 C4 C3 C5 144.7(3) . .
O7 C4 C3 C2 37.7(4) . .
O8 C4 C3 C5 -37.4(4) . .
O8 C4 C3 C2 -144.4(3) . .
O1 C1 C2 C7 -60.1(4) . .
O1 C1 C2 C3 -163.3(3) . .
O6 C6 C5 C7 155.6(3) . .
O6 C6 C5 C3 -106.3(3) . .
O5 C6 C5 C7 -27.6(4) . .
O5 C6 C5 C3 70.5(4) . .
C8 C7 C5 C6 -119.9(3) . .
C8 C7 C5 C3 127.5(3) . .
C8 C7 C2 C1 105.2(3) . .
C8 C7 C2 C3 -133.4(3) . .
O2 C1 C2 C7 117.3(3) . .
O2 C1 C2 C3 14.2(5) . .
C4 C3 C2 C7 132.4(3) . .
C4 C3 C2 C1 -111.2(3) . .
C7 C5 C3 C4 -130.4(3) . .
C7 C5 C3 C2 -8.8(2) . .
C6 C5 C3 C4 114.7(3) . .
C6 C5 C3 C2 -123.8(3) . .
C5 C7 C2 C1 -130.3(3) . .
C5 C7 C2 C3 -8.9(2) . .
C5 C3 C2 C7 8.8(2) . .
C5 C3 C2 C1 125.2(3) . .
C2 C7 C5 C6 121.4(3) . .
C2 C7 C5 C3 8.7(2) . .
